data_7211526
loop_
_publ_author_name
'Mol\<canov, Kre\<simir'
'Koji\'c-Prodi\'c, Biserka'

_publ_section_title
;
 Salts and co-crystals of chloranilic acid with organic bases: is it
 possible to predict a salt formation?
;
_journal_issue 3
_journal_name_full CrystEngComm
_journal_page_first 925
_journal_paper_doi 10.1039/b908492d
_journal_volume 12
_journal_year 2010
_chemical_formula_moiety 'C9 H20 Cl1 N3 O7'
_chemical_formula_sum 'C9 H20 Cl N3 O7'
_chemical_formula_weight 317.72
_space_group_IT_number 15
_symmetry_cell_setting monoclinic
_symmetry_space_group_name_Hall '-C 2yc'
_symmetry_space_group_name_H-M 'C 1 2/c 1'
_audit_creation_date 2009-01-09T13:49:37-00:00
_audit_creation_method 'WinGX routine CIF_UPDATE'
_cell_angle_alpha 90
_cell_angle_beta 145.35(3)
_cell_angle_gamma 90
_cell_formula_units_Z 8
_cell_length_a 30.417(4)
_cell_length_b 6.7259(2)
_cell_length_c 25.341(4)
_cell_measurement_reflns_used 8636
_cell_measurement_temperature 293(2)
_cell_measurement_theta_max 75.9198
_cell_measurement_theta_min 3.0592
_cell_volume 2948(2)
_computing_cell_refinement
;
CrysAlis RED, Oxford Diffraction Ltd.,
Version 1.171.32.29 (release 10-06-2008 CrysAlis171 .NET)
(compiled Jun 10 2008,16:49:55)
;
_computing_data_collection
;
CrysAlis CCD, Oxford Diffraction Ltd.,
Version 1.171.32.29 (release 10-06-2008 CrysAlis171 .NET)
(compiled Jun 10 2008,16:49:55)
;
_computing_data_reduction
;
CrysAlis RED, Oxford Diffraction Ltd.,
Version 1.171.32.29 (release 10-06-2008 CrysAlis171 .NET)
(compiled Jun 10 2008,16:49:55)
;
_computing_molecular_graphics 'Ortep-3 for Windows (Farrugia, 1997)'
_computing_publication_material 'WinGX publication routines (Farrugia, 1999)'
_computing_structure_refinement 'SHELXL-97 (Sheldrick, 1997)'
_computing_structure_solution 'SHELXS-97 (Sheldrick, 1997)'
_diffrn_detector_area_resol_mean 10.4323
_diffrn_measured_fraction_theta_full 0.987
_diffrn_measured_fraction_theta_max 0.987
_diffrn_measurement_device_type 'Oxford Xcalibur Nova'
_diffrn_measurement_method
;
CCD detector
;
_diffrn_radiation_monochromator graphite
_diffrn_radiation_probe x-ray
_diffrn_radiation_source 'Enhance (Cu) X-ray Source'
_diffrn_radiation_type CuK\a
_diffrn_radiation_wavelength 1.54184
_diffrn_reflns_av_R_equivalents 0.0213
_diffrn_reflns_limit_h_max 38
_diffrn_reflns_limit_h_min -37
_diffrn_reflns_limit_k_max 8
_diffrn_reflns_limit_k_min -7
_diffrn_reflns_limit_l_max 31
_diffrn_reflns_limit_l_min -31
_diffrn_reflns_number 13348
_diffrn_reflns_theta_full 76.29
_diffrn_reflns_theta_max 76.29
_diffrn_reflns_theta_min 3.49
_exptl_absorpt_coefficient_mu 2.636
_exptl_absorpt_correction_T_max 1
_exptl_absorpt_correction_T_min 0.69319
_exptl_absorpt_correction_type multi-scan
_exptl_absorpt_process_details
;
CrysAlis RED, Oxford Diffraction Ltd.,
Version 1.171.32.11 (release 31-10-2007 CrysAlis171 .NET)
(compiled Oct 31 2007,17:16:07)
Empirical absorption correction using spherical harmonics,
implemented in SCALE3 ABSPACK scaling algorithm.
;
_exptl_crystal_colour purple
_exptl_crystal_density_diffrn 1.432
_exptl_crystal_density_method 'not measured'
_exptl_crystal_description rod
_exptl_crystal_F_000 1344
_exptl_crystal_size_max 0.28
_exptl_crystal_size_mid 0.08
_exptl_crystal_size_min 0.05
_refine_diff_density_max 0.375
_refine_diff_density_min -0.184
_refine_ls_extinction_method none
_refine_ls_goodness_of_fit_ref 1.086
_refine_ls_hydrogen_treatment mixed
_refine_ls_matrix_type full
_refine_ls_number_parameters 233
_refine_ls_number_reflns 3054
_refine_ls_number_restraints 15
_refine_ls_restrained_S_all 1.088
_refine_ls_R_factor_gt 0.036
_refine_ls_shift/su_max 0
_refine_ls_structure_factor_coef Fsqd
_refine_ls_weighting_details 'calc w=1/[\s^2^(Fo^2^)+(0.0699P)^2^+1.0203P] where P=(Fo^2^+2Fc^2^)/3'
_refine_ls_weighting_scheme calc
_refine_ls_wR_factor_ref 0.109
_reflns_number_gt 2789
_reflns_number_total 3054
_reflns_threshold_expression >2sigma(I)
_cod_data_source_file b908492d.txt
_cod_data_source_block pyr-ca-
_cod_original_cell_volume 2947(2)
_cod_original_formula_sum 'C9 H20 Cl1 N3 O7'
_cod_database_code 7211526

loop_
_symmetry_equiv_pos_as_xyz
'x, y, z'
'-x, y, -z+1/2'
'x+1/2, y+1/2, z'
'-x+1/2, y+1/2, -z+1/2'
'-x, -y, -z'
'x, -y, z-1/2'
'-x+1/2, -y+1/2, -z'
'x+1/2, -y+1/2, z-1/2'

loop_
_atom_site_label
_atom_site_type_symbol
_atom_site_fract_x
_atom_site_fract_y
_atom_site_fract_z
_atom_site_U_iso_or_equiv
_atom_site_adp_type
_atom_site_occupancy
_atom_site_calc_flag
_atom_site_refinement_flags
C9 C 0.27482(10) 0.0942(3) 0.38408(14) 0.0556(4) Uani 1 d .
H9A H 0.2645 0.1031 0.3368 0.083 Uiso 0.5 calc PR
H9B H 0.2988 -0.0312 0.4154 0.083 Uiso 0.5 calc PR
H9C H 0.3088 0.2002 0.4279 0.083 Uiso 0.5 calc PR
H9D H 0.3169 0.0783 0.45 0.083 Uiso 0.5 calc PR
H9E H 0.2826 0.2126 0.3713 0.083 Uiso 0.5 calc PR
H9F H 0.2726 -0.0188 0.3588 0.083 Uiso 0.5 calc PR
H3C H 0.2430(16) 0.404(4) 0.8390(16) 0.089(9) Uiso 1 d D
H7A H 0.1173(18) -0.069(3) 0.115(2) 0.113(11) Uiso 1 d D
H1 H 0.1369(12) 0.124(3) 0.2133(15) 0.053(5) Uiso 1 d .
H5A H 0.0602(14) 0.661(3) 0.4712(16) 0.072(7) Uiso 1 d D
H3D H 0.2738(16) 0.418(6) 0.813(3) 0.147(15) Uiso 1 d D
H5B H 0.0039(12) 0.654(5) 0.464(2) 0.117(12) Uiso 1 d D
H7B H 0.1066(17) 0.148(4) 0.0870(18) 0.111(11) Uiso 1 d D
H3A H 0.0627(15) 0.127(3) 0.3452(17) 0.062(6) Uiso 1 d .
H3B H 0.1450(14) 0.084(3) 0.4333(17) 0.059(6) Uiso 1 d .
H6A H 0.2344(12) 0.619(3) 0.4241(18) 0.080(8) Uiso 1 d D
H6B H 0.3125(13) 0.690(3) 0.4905(16) 0.089(8) Uiso 1 d D
H4B H 0.0901(18) 0.431(4) 0.574(2) 0.111(11) Uiso 1 d D
H4A H 0.137(2) 0.370(6) 0.6690(14) 0.18(2) Uiso 1 d D
Cl1 Cl 0.088215(18) 0.64357(5) 0.22812(2) 0.03999(14) Uani 1 d .
O2 O 0.15593(6) 0.63125(17) 0.40243(7) 0.0443(3) Uani 1 d .
N1 N 0.13507(7) 0.13341(18) 0.24682(9) 0.0388(3) Uani 1 d .
O1 O 0.08196(6) 0.66362(19) 0.42171(7) 0.0474(3) Uani 1 d .
O5 O 0.05443(7) 0.66220(19) 0.50071(8) 0.0498(3) Uani 1 d D
N2 N 0.05595(7) 0.14708(17) 0.24306(8) 0.0372(3) Uani 1 d .
C2 C 0.08410(8) 0.63885(19) 0.33011(9) 0.0322(3) Uani 1 d .
C1 C 0.04108(8) 0.64997(19) 0.34079(9) 0.0328(3) Uani 1 d .
O6 O 0.27734(7) 0.6000(2) 0.44541(8) 0.0504(3) Uani 1 d D
N3 N 0.10850(9) 0.1208(2) 0.37724(10) 0.0457(3) Uani 1 d .
C3 C 0.03944(7) 0.64268(19) 0.23968(9) 0.0323(3) Uani 1 d .
C5 C 0.11999(8) 0.1239(2) 0.33693(10) 0.0368(3) Uani 1 d .
C6 C 0.19440(9) 0.1038(2) 0.38770(11) 0.0423(3) Uani 1 d .
H6 H 0.2379 0.0864 0.4517 0.051 Uiso 1 calc R
C4 C 0.06561(9) 0.1488(2) 0.20138(10) 0.0375(3) Uani 1 d .
C7 C 0.20069(9) 0.1106(2) 0.34071(11) 0.0401(3) Uani 1 d .
C8 C -0.00385(10) 0.1674(3) 0.09797(11) 0.0524(4) Uani 1 d .
H8A H 0.0121 0.1662 0.0775 0.079 Uiso 1 calc R
H8B H -0.03 0.29 0.0796 0.079 Uiso 1 calc R
H8C H -0.0382 0.0579 0.0704 0.079 Uiso 1 calc R
O4 O 0.09640(7) 0.3404(2) 0.60660(9) 0.0546(3) Uani 1 d D
O3 O 0.23058(9) 0.4268(3) 0.79166(10) 0.0826(5) Uani 1 d D
O7 O 0.13596(7) 0.0614(2) 0.13768(9) 0.0535(3) Uani 1 d D

loop_
_atom_site_aniso_label
_atom_site_aniso_U_11
_atom_site_aniso_U_22
_atom_site_aniso_U_33
_atom_site_aniso_U_23
_atom_site_aniso_U_13
_atom_site_aniso_U_12
C9 0.0417(8) 0.0691(11) 0.0562(10) 0.0095(8) 0.0403(8) 0.0064(7)
Cl1 0.0348(2) 0.0562(2) 0.0368(2) -0.00211(13) 0.03100(18) -0.00124(12)
O2 0.0268(5) 0.0684(7) 0.0295(5) 0.0021(4) 0.0216(4) 0.0010(4)
N1 0.0394(6) 0.0440(6) 0.0389(6) 0.0052(5) 0.0334(6) 0.0038(5)
O1 0.0333(5) 0.0797(8) 0.0275(5) -0.0009(5) 0.0247(5) -0.0025(5)
O5 0.0475(6) 0.0684(7) 0.0404(6) -0.0033(5) 0.0375(6) -0.0041(5)
N2 0.0346(6) 0.0400(6) 0.0349(6) 0.0033(4) 0.0281(5) 0.0029(4)
C2 0.0287(6) 0.0360(6) 0.0298(6) -0.0003(4) 0.0236(6) -0.0007(4)
C1 0.0308(6) 0.0389(7) 0.0282(6) 0.0005(5) 0.0241(6) -0.0012(5)
O6 0.0368(5) 0.0692(7) 0.0365(5) -0.0041(5) 0.0285(5) -0.0039(5)
N3 0.0418(7) 0.0608(8) 0.0383(7) 0.0031(6) 0.0337(7) 0.0025(6)
C3 0.0297(6) 0.0394(7) 0.0314(7) -0.0010(5) 0.0258(6) -0.0011(5)
C5 0.0385(7) 0.0366(7) 0.0359(7) 0.0011(5) 0.0307(6) 0.0004(5)
C6 0.0354(7) 0.0497(8) 0.0344(7) 0.0015(6) 0.0273(6) 0.0004(6)
C4 0.0375(7) 0.0395(7) 0.0363(7) 0.0014(5) 0.0305(7) 0.0007(5)
C7 0.0361(7) 0.0402(7) 0.0403(7) 0.0029(5) 0.0307(6) 0.0010(5)
C8 0.0439(8) 0.0696(11) 0.0360(8) 0.0077(7) 0.0314(7) 0.0070(7)
O4 0.0497(7) 0.0701(8) 0.0449(6) 0.0020(5) 0.0390(6) -0.0003(5)
O3 0.0543(8) 0.1479(16) 0.0531(8) -0.0101(9) 0.0457(7) -0.0109(9)
O7 0.0535(7) 0.0668(8) 0.0485(6) 0.0041(6) 0.0436(6) 0.0026(6)

loop_
_atom_type_symbol
_atom_type_description
_atom_type_scat_dispersion_real
_atom_type_scat_dispersion_imag
_atom_type_scat_source
C C 0.0181 0.0091 'International Tables Vol C Tables 4.2.6.8 and 6.1.1.4'
H H 0 0 'International Tables Vol C Tables 4.2.6.8 and 6.1.1.4'
O O 0.0492 0.0322 'International Tables Vol C Tables 4.2.6.8 and 6.1.1.4'
S S 0.3331 0.5567 'International Tables Vol C Tables 4.2.6.8 and 6.1.1.4'
Cl Cl 0.3639 0.7018 'International Tables Vol C Tables 4.2.6.8 and 6.1.1.4'
N N 0.0311 0.018 'International Tables Vol C Tables 4.2.6.8 and 6.1.1.4'

loop_
_geom_angle_atom_site_label_1
_geom_angle_atom_site_label_2
_geom_angle_atom_site_label_3
_geom_angle
_geom_angle_site_symmetry_1
_geom_angle_site_symmetry_3
C7 C9 H9A 109.5 . .
C7 C9 H9B 109.5 . .
H9A C9 H9B 109.5 . .
C7 C9 H9C 109.5 . .
H9A C9 H9C 109.5 . .
H9B C9 H9C 109.5 . .
C7 C9 H9D 109.5 . .
H9A C9 H9D 141.1 . .
H9B C9 H9D 56.3 . .
H9C C9 H9D 56.3 . .
C7 C9 H9E 109.5 . .
H9A C9 H9E 56.3 . .
H9B C9 H9E 141.1 . .
H9C C9 H9E 56.3 . .
H9D C9 H9E 109.5 . .
C7 C9 H9F 109.5 . .
H9A C9 H9F 56.3 . .
H9B C9 H9F 56.3 . .
H9C C9 H9F 141.1 . .
H9D C9 H9F 109.5 . .
H9E C9 H9F 109.5 . .
C4 N1 C7 121.21(14) . .
C4 N1 H1 118.3(14) . .
C7 N1 H1 120.1(14) . .
H5A O5 H5B 117(2) . .
C4 N2 C5 117.56(13) . .
O2 C2 C3 124.97(14) . .
O2 C2 C1 117.35(12) . .
C3 C2 C1 117.66(12) . .
O1 C1 C3 125.56(14) . 2
O1 C1 C2 116.69(12) . .
C3 C1 C2 117.74(12) 2 .
H6A O6 H6B 107(2) . .
C5 N3 H3A 121.4(16) . .
C5 N3 H3B 119.0(15) . .
H3A N3 H3B 118(2) . .
C1 C3 C2 124.34(13) 2 .
C1 C3 Cl1 118.11(11) 2 .
C2 C3 Cl1 117.53(11) . .
N3 C5 N2 116.32(14) . .
N3 C5 C6 122.45(15) . .
N2 C5 C6 121.23(14) . .
C7 C6 C5 118.34(15) . .
C7 C6 H6 120.8 . .
C5 C6 H6 120.8 . .
N2 C4 N1 123.21(14) . .
N2 C4 C8 118.91(14) . .
N1 C4 C8 117.88(15) . .
C6 C7 N1 118.44(14) . .
C6 C7 C9 124.83(16) . .
N1 C7 C9 116.73(15) . .
C4 C8 H8A 109.5 . .
C4 C8 H8B 109.5 . .
H8A C8 H8B 109.5 . .
C4 C8 H8C 109.5 . .
H8A C8 H8C 109.5 . .
H8B C8 H8C 109.5 . .
H4B O4 H4A 114(3) . .
H3C O3 H3D 112(3) . .
H7A O7 H7B 109(2) . .

loop_
_geom_bond_atom_site_label_1
_geom_bond_atom_site_label_2
_geom_bond_distance
_geom_bond_site_symmetry_2
C9 C7 1.492(2) .
C9 H9A 0.96 .
C9 H9B 0.96 .
C9 H9C 0.96 .
C9 H9D 0.96 .
C9 H9E 0.96 .
C9 H9F 0.96 .
Cl1 C3 1.7325(14) .
O2 C2 1.244(2) .
N1 C4 1.341(2) .
N1 C7 1.362(2) .
N1 H1 0.90(2) .
O1 C1 1.2506(18) .
O5 H5A 0.899(16) .
O5 H5B 0.933(17) .
N2 C4 1.3085(19) .
N2 C5 1.361(2) .
C2 C3 1.406(2) .
C2 C1 1.5407(19) .
C1 C3 1.394(2) 2
O6 H6A 0.924(16) .
O6 H6B 0.896(17) .
N3 C5 1.324(2) .
N3 H3A 0.86(3) .
N3 H3B 0.85(2) .
C3 C1 1.394(2) 2
C5 C6 1.416(2) .
C6 C7 1.353(2) .
C6 H6 0.93 .
C4 C8 1.496(2) .
C8 H8A 0.96 .
C8 H8B 0.96 .
C8 H8C 0.96 .
O4 H4B 0.908(17) .
O4 H4A 0.924(19) .
O3 H3C 0.928(17) .
O3 H3D 0.92(8) .
O7 H7A 0.938(17) .
O7 H7B 0.946(17) .

loop_
_geom_torsion_atom_site_label_1
_geom_torsion_atom_site_label_2
_geom_torsion_atom_site_label_3
_geom_torsion_atom_site_label_4
_geom_torsion
_geom_torsion_site_symmetry_4
O2 C2 C1 O1 4.53(19) .
C3 C2 C1 O1 -174.04(12) .
O2 C2 C1 C3 -175.04(12) 2
C3 C2 C1 C3 6.40(16) 2
O2 C2 C3 C1 179.58(14) 2
C1 C2 C3 C1 -1.97(17) 2
O2 C2 C3 Cl1 -1.82(18) .
C1 C2 C3 Cl1 176.63(9) .
C4 N2 C5 N3 -179.37(13) .
C4 N2 C5 C6 0.5(2) .
N3 C5 C6 C7 -179.39(14) .
N2 C5 C6 C7 0.8(2) .
C5 N2 C4 N1 -1.6(2) .
C5 N2 C4 C8 178.03(13) .
C7 N1 C4 N2 1.4(2) .
C7 N1 C4 C8 -178.21(14) .
C5 C6 C7 N1 -1.0(2) .
C5 C6 C7 C9 179.27(15) .
C4 N1 C7 C6 0.0(2) .
C4 N1 C7 C9 179.75(14) .
